data_4503089
loop_
_publ_author_name
'Zou, Ru-Qiang'
'Zhong, Rui-Qin'
'Du, Miao'
'Pandey, Daya S.'
'Xu, Qiang'

_publ_section_title
;
 Controllable Congregating of Homochiral and Achiral Coordination
 Polymers: Cadmium(II) Pyridine-2,4,6-Tricarboxylate Species with
 Double-Helical Strand and Molecular Building Block Structures
;
_journal_issue 2
_journal_name_full 'Crystal Growth &amp; Design'
_journal_page_first 452
_journal_paper_doi 10.1021/cg0702636
_journal_volume 8
_journal_year 2008
_chemical_formula_sum 'C10 H10 Cd N2 O6'
_chemical_formula_weight 366.60
_chemical_name_systematic
; 
 ? 
;
_space_group_IT_number 154
_symmetry_cell_setting trigonal
_symmetry_space_group_name_Hall 'P 32 2"'
_symmetry_space_group_name_H-M 'P 32 2 1'
_atom_sites_solution_hydrogens geom
_atom_sites_solution_primary direct
_atom_sites_solution_secondary difmap
_audit_creation_method SHELXL-97
_cell_angle_alpha 90.00
_cell_angle_beta 90.00
_cell_angle_gamma 120.00
_cell_formula_units_Z 3
_cell_length_a 9.1884(13)
_cell_length_b 9.1884(13)
_cell_length_c 12.743(3)
_cell_measurement_temperature 293(2)
_cell_measurement_theta_max 27.47
_cell_measurement_theta_min 3.02
_cell_volume 931.7(3)
_computing_molecular_graphics Shelxtl
_computing_publication_material Shelxtl
_computing_structure_refinement 'SHELXL-97 (Sheldrick, 1997)'
_computing_structure_solution 'SHELXS-97 (Sheldrick, 1997)'
_diffrn_ambient_temperature 293(2)
_diffrn_measured_fraction_theta_full 0.998
_diffrn_measured_fraction_theta_max 0.998
_diffrn_measurement_device_type 'Rigaku RAXIS-RAPID'
_diffrn_measurement_method \w
_diffrn_radiation_monochromator graphite
_diffrn_radiation_source 'fine-focus sealed tube'
_diffrn_radiation_type MoK\a
_diffrn_radiation_wavelength 0.71073
_diffrn_reflns_av_R_equivalents 0.0223
_diffrn_reflns_av_sigmaI/netI 0.0149
_diffrn_reflns_limit_h_max 11
_diffrn_reflns_limit_h_min -11
_diffrn_reflns_limit_k_max 11
_diffrn_reflns_limit_k_min -11
_diffrn_reflns_limit_l_max 13
_diffrn_reflns_limit_l_min -16
_diffrn_reflns_number 9018
_diffrn_reflns_theta_full 27.48
_diffrn_reflns_theta_max 27.48
_diffrn_reflns_theta_min 3.02
_exptl_absorpt_coefficient_mu 1.782
_exptl_absorpt_correction_T_max 1.000
_exptl_absorpt_correction_T_min 0.687
_exptl_absorpt_correction_type multi-scan
_exptl_absorpt_process_details
;
    Higashi, T. (1995). Program for Absorption Correction.
    Rigaku Corporation, Tokyo, Japan.
;
_exptl_crystal_colour colorless
_exptl_crystal_density_diffrn 1.960
_exptl_crystal_density_meas ?
_exptl_crystal_density_method 'not measured'
_exptl_crystal_description Needle
_exptl_crystal_F_000 540
_exptl_crystal_size_max 0.40
_exptl_crystal_size_mid 0.14
_exptl_crystal_size_min 0.12
_refine_diff_density_max 0.415
_refine_diff_density_min -0.224
_refine_diff_density_rms 0.055
_refine_ls_abs_structure_details 'Flack H D (1983), Acta Cryst. A39, 876-881'
_refine_ls_abs_structure_Flack 0.00(3)
_refine_ls_extinction_method none
_refine_ls_goodness_of_fit_ref 1.107
_refine_ls_hydrogen_treatment mixed
_refine_ls_matrix_type full
_refine_ls_number_parameters 90
_refine_ls_number_reflns 1423
_refine_ls_number_restraints 0
_refine_ls_restrained_S_all 1.107
_refine_ls_R_factor_all 0.0155
_refine_ls_R_factor_gt 0.0152
_refine_ls_shift/su_max 0.002
_refine_ls_shift/su_mean 0.000
_refine_ls_structure_factor_coef Fsqd
_refine_ls_weighting_details 'calc w=1/[\s^2^(Fo^2^)+(0.0214P)^2^+0.1903P] where P=(Fo^2^+2Fc^2^)/3'
_refine_ls_weighting_scheme calc
_refine_ls_wR_factor_gt 0.0374
_refine_ls_wR_factor_ref 0.0375
_reflns_number_gt 1412
_reflns_number_total 1423
_reflns_threshold_expression >2sigma(I)
_cod_data_source_file cg0702636-file002.cif
_cod_data_source_block 1b
_cod_depositor_comments
;
The following automatic conversions were performed:

'_symmetry_cell_setting' value 'Trigonal' changed to 'trigonal'
according to /home/saulius/struct/CIF-dictionaries/cif_core.dic
dictionary named 'cif_core.dic' version 2.4.1 from 2010-06-29.

Automatic conversion script
Id: cif_fix_values 1715 2011-07-08 13:25:40Z adriana 

The following automatic conversions were performed:

'_exptl_crystal_density_meas' value 'NONE' was changed to '?' - the
value is perceived as not measured.

Automatic conversion script
Id: cif_fix_values 3008 2015-01-20 13:52:24Z robertas 
;
_cod_original_sg_symbol_H-M P3(2)21
_cod_database_code 4503089

loop_
_symmetry_equiv_pos_as_xyz
'x, y, z'
'-y, x-y, z+2/3'
'-x+y, -x, z+1/3'
'y, x, -z'
'x-y, -y, -z+1/3'
'-x, -x+y, -z+2/3'

loop_
_atom_site_label
_atom_site_type_symbol
_atom_site_fract_x
_atom_site_fract_y
_atom_site_fract_z
_atom_site_U_iso_or_equiv
_atom_site_adp_type
_atom_site_occupancy
_atom_site_symmetry_multiplicity
_atom_site_calc_flag
_atom_site_refinement_flags
Cd1 Cd 1.362458(19) 1.362458(19) 0.0000 0.02436(6) Uani 1 2 d S
C1 C 1.0712(3) 1.0712(3) 0.0000 0.0324(8) Uani 1 2 d S
C2 C 0.9053(3) 0.9053(3) 0.0000 0.0310(7) Uani 1 2 d S
C3 C 0.8800(3) 0.7791(3) 0.07049(16) 0.0324(4) Uani 1 1 d .
H3 H 0.9640 0.7935 0.1172 0.039 Uiso 1 1 calc R
C4 C 0.7258(3) 0.6307(3) 0.06927(15) 0.0263(4) Uani 1 1 d .
C5 C 0.6805(3) 0.4835(3) 0.14380(16) 0.0303(4) Uani 1 1 d .
N2 N 0.4249(4) 1.0000 0.1667 0.0610(10) Uani 1 2 d S
H2A H 0.4114 1.0896 0.1572 0.073 Uiso 0.50 1 calc PR
H2B H 0.3218 0.9104 0.1761 0.073 Uiso 0.50 1 calc PR
N1 N 0.6074(3) 0.6074(3) 0.0000 0.0246(6) Uani 1 2 d S
O1 O 1.1944(2) 1.07543(19) 0.04354(14) 0.0451(4) Uani 1 1 d .
O2 O 0.7859(3) 0.4991(3) 0.20923(15) 0.0524(5) Uani 1 1 d .
O3 O 0.5394(2) 0.3556(2) 0.13150(13) 0.0376(4) Uani 1 1 d .
C6 C 0.4909(7) 0.9737(6) 0.0696(4) 0.1143(19) Uani 1 1 d .
H6A H 0.5992 1.0695 0.0556 0.171 Uiso 1 1 calc R
H6B H 0.4157 0.9589 0.0130 0.171 Uiso 1 1 calc R
H6C H 0.5014 0.8752 0.0759 0.171 Uiso 1 1 calc R

loop_
_atom_site_aniso_label
_atom_site_aniso_U_11
_atom_site_aniso_U_22
_atom_site_aniso_U_33
_atom_site_aniso_U_23
_atom_site_aniso_U_13
_atom_site_aniso_U_12
Cd1 0.01797(7) 0.01797(7) 0.02968(10) 0.00002(3) -0.00002(3) 0.00338(7)
C1 0.0249(11) 0.0249(11) 0.0283(15) -0.0025(8) 0.0025(8) -0.0018(14)
C2 0.0223(10) 0.0223(10) 0.0319(14) -0.0015(7) 0.0015(7) -0.0014(12)
C3 0.0254(11) 0.0293(12) 0.0326(10) -0.0027(8) -0.0051(8) 0.0063(9)
C4 0.0225(9) 0.0238(10) 0.0258(9) -0.0022(8) -0.0012(8) 0.0066(8)
C5 0.0302(10) 0.0256(11) 0.0315(10) -0.0007(9) -0.0061(8) 0.0112(9)
N2 0.0524(15) 0.062(2) 0.072(2) 0.020(2) 0.0098(10) 0.0308(12)
N1 0.0227(9) 0.0227(9) 0.0257(11) -0.0012(5) 0.0012(5) 0.0095(11)
O1 0.0255(9) 0.0322(8) 0.0584(10) 0.0027(7) -0.0037(7) 0.0001(8)
O2 0.0462(11) 0.0436(11) 0.0540(10) 0.0050(9) -0.0250(9) 0.0123(9)
O3 0.0318(9) 0.0239(8) 0.0440(9) 0.0071(7) -0.0088(7) 0.0042(7)
C6 0.152(5) 0.084(3) 0.128(3) 0.029(3) 0.079(4) 0.075(3)

loop_
_atom_type_symbol
_atom_type_description
_atom_type_scat_dispersion_real
_atom_type_scat_dispersion_imag
_atom_type_scat_source
C C 0.0033 0.0016 'International Tables Vol C Tables 4.2.6.8 and 6.1.1.4'
H H 0.0000 0.0000 'International Tables Vol C Tables 4.2.6.8 and 6.1.1.4'
N N 0.0061 0.0033 'International Tables Vol C Tables 4.2.6.8 and 6.1.1.4'
O O 0.0106 0.0060 'International Tables Vol C Tables 4.2.6.8 and 6.1.1.4'
Cd Cd -0.8075 1.2024 'International Tables Vol C Tables 4.2.6.8 and 6.1.1.4'

loop_
_geom_angle_atom_site_label_1
_geom_angle_atom_site_label_2
_geom_angle_atom_site_label_3
_geom_angle
_geom_angle_site_symmetry_1
_geom_angle_site_symmetry_3
N1 Cd1 O2 82.92(5) 1_665 5_675
N1 Cd1 O2 82.92(5) 1_665 2_764
O2 Cd1 O2 165.84(11) 5_675 2_764
N1 Cd1 O3 70.64(4) 1_665 4_665
O2 Cd1 O3 89.30(8) 5_675 4_665
O2 Cd1 O3 86.02(8) 2_764 4_665
N1 Cd1 O3 70.64(4) 1_665 1_665
O2 Cd1 O3 86.02(8) 5_675 1_665
O2 Cd1 O3 89.30(8) 2_764 1_665
O3 Cd1 O3 141.28(8) 4_665 1_665
N1 Cd1 O1 152.30(4) 1_665 4
O2 Cd1 O1 88.63(7) 5_675 4
O2 Cd1 O1 104.01(7) 2_764 4
O3 Cd1 O1 82.97(6) 4_665 4
O3 Cd1 O1 135.18(6) 1_665 4
N1 Cd1 O1 152.30(4) 1_665 .
O2 Cd1 O1 104.01(7) 5_675 .
O2 Cd1 O1 88.63(7) 2_764 .
O3 Cd1 O1 135.18(6) 4_665 .
O3 Cd1 O1 82.97(6) 1_665 .
O1 Cd1 O1 55.40(9) 4 .
N1 Cd1 C1 180.0 1_665 .
O2 Cd1 C1 97.08(5) 5_675 .
O2 Cd1 C1 97.08(5) 2_764 .
O3 Cd1 C1 109.36(4) 4_665 .
O3 Cd1 C1 109.36(4) 1_665 .
O1 Cd1 C1 27.70(4) 4 .
O1 Cd1 C1 27.70(4) . .
O1 C1 O1 123.8(3) 4 .
O1 C1 C2 118.08(14) 4 .
O1 C1 C2 118.08(14) . .
O1 C1 Cd1 61.92(14) 4 .
O1 C1 Cd1 61.92(14) . .
C2 C1 Cd1 180.0(3) . .
C3 C2 C3 119.9(3) 4 .
C3 C2 C1 120.03(14) 4 .
C3 C2 C1 120.03(14) . .
C4 C3 C2 118.3(2) . .
C4 C3 H3 120.9 . .
C2 C3 H3 120.9 . .
N1 C4 C3 121.0(2) . .
N1 C4 C5 115.44(19) . .
C3 C4 C5 123.56(19) . .
O2 C5 O3 125.5(2) . .
O2 C5 C4 117.83(19) . .
O3 C5 C4 116.70(18) . .
C6 N2 C6 119.8(6) 5_675 .
C6 N2 H2A 107.4 5_675 .
C6 N2 H2A 107.4 . .
C6 N2 H2B 107.4 5_675 .
C6 N2 H2B 107.4 . .
H2A N2 H2B 106.9 . .
C4 N1 C4 121.5(3) . 4
C4 N1 Cd1 119.26(13) . 1_445
C4 N1 Cd1 119.26(13) 4 1_445
C1 O1 Cd1 90.38(15) . .
C5 O2 Cd1 156.75(18) . 3_675
C5 O3 Cd1 117.95(14) . 1_445
N2 C6 H6A 109.5 . .
N2 C6 H6B 109.5 . .
H6A C6 H6B 109.5 . .
N2 C6 H6C 109.5 . .
H6A C6 H6C 109.5 . .
H6B C6 H6C 109.5 . .

loop_
_geom_bond_atom_site_label_1
_geom_bond_atom_site_label_2
_geom_bond_distance
_geom_bond_site_symmetry_2
Cd1 N1 2.250(3) 1_665
Cd1 O2 2.3422(18) 5_675
Cd1 O2 2.3422(18) 2_764
Cd1 O3 2.3578(16) 4_665
Cd1 O3 2.3578(17) 1_665
Cd1 O1 2.3612(16) 4
Cd1 O1 2.3612(16) .
Cd1 C1 2.676(3) .
C1 O1 1.244(2) 4
C1 O1 1.244(2) .
C1 C2 1.524(4) .
C2 C3 1.392(3) 4
C2 C3 1.392(3) .
C3 C4 1.391(3) .
C3 H3 0.9300 .
C4 N1 1.332(2) .
C4 C5 1.530(3) .
C5 O2 1.231(3) .
C5 O3 1.250(3) .
N2 C6 1.450(4) 5_675
N2 C6 1.450(4) .
N2 H2A 0.9000 .
N2 H2B 0.9000 .
N1 C4 1.332(2) 4
N1 Cd1 2.250(3) 1_445
O2 Cd1 2.3422(18) 3_675
O3 Cd1 2.3578(16) 1_445
C6 H6A 0.9600 .
C6 H6B 0.9600 .
C6 H6C 0.9600 .

loop_
_geom_torsion_atom_site_label_1
_geom_torsion_atom_site_label_2
_geom_torsion_atom_site_label_3
_geom_torsion_atom_site_label_4
_geom_torsion
_geom_torsion_site_symmetry_1
_geom_torsion_site_symmetry_4
N1 Cd1 C1 O1 -149.63(10) 1_665 4
O2 Cd1 C1 O1 73.24(11) 5_675 4
O2 Cd1 C1 O1 -106.76(11) 2_764 4
O3 Cd1 C1 O1 -18.51(11) 4_665 4
O3 Cd1 C1 O1 161.49(11) 1_665 4
O1 Cd1 C1 O1 180.0 . 4
N1 Cd1 C1 O1 30.37(10) 1_665 .
O2 Cd1 C1 O1 -106.76(11) 5_675 .
O2 Cd1 C1 O1 73.24(11) 2_764 .
O3 Cd1 C1 O1 161.49(11) 4_665 .
O3 Cd1 C1 O1 -18.51(11) 1_665 .
O1 Cd1 C1 O1 180.0 4 .
N1 Cd1 C1 C2 0(100) 1_665 .
O2 Cd1 C1 C2 42.87(6) 5_675 .
O2 Cd1 C1 C2 -137.13(6) 2_764 .
O3 Cd1 C1 C2 -48.88(5) 4_665 .
O3 Cd1 C1 C2 131.12(5) 1_665 .
O1 Cd1 C1 C2 -30.37(10) 4 .
O1 Cd1 C1 C2 149.63(10) . .
O1 C1 C2 C3 17.83(14) 4 4
O1 C1 C2 C3 -162.17(14) . 4
Cd1 C1 C2 C3 48.20(10) . 4
O1 C1 C2 C3 -162.17(14) 4 .
O1 C1 C2 C3 17.83(14) . .
Cd1 C1 C2 C3 -131.80(10) . .
C3 C2 C3 C4 -1.15(15) 4 .
C1 C2 C3 C4 178.85(15) . .
C2 C3 C4 N1 2.4(3) . .
C2 C3 C4 C5 -178.85(16) . .
N1 C4 C5 O2 180.0(2) . .
C3 C4 C5 O2 1.1(3) . .
N1 C4 C5 O3 1.3(3) . .
C3 C4 C5 O3 -177.6(2) . .
C3 C4 N1 C4 -1.22(16) . 4
C5 C4 N1 C4 179.9(2) . 4
C3 C4 N1 Cd1 178.78(16) . 1_445
C5 C4 N1 Cd1 -0.1(2) . 1_445
O1 C1 O1 Cd1 0.0 4 .
C2 C1 O1 Cd1 180.0 . .
N1 Cd1 O1 C1 180.0 1_665 .
O2 Cd1 O1 C1 78.34(10) 5_675 .
O2 Cd1 O1 C1 -108.10(10) 2_764 .
O3 Cd1 O1 C1 -25.15(15) 4_665 .
O3 Cd1 O1 C1 162.44(11) 1_665 .
O1 Cd1 O1 C1 0.0 4 .
O3 C5 O2 Cd1 -143.0(4) . 3_675
C4 C5 O2 Cd1 38.4(6) . 3_675
O2 C5 O3 Cd1 179.7(2) . 1_445
C4 C5 O3 Cd1 -1.7(3) . 1_445
